data_1556954
loop_
_publ_author_name
'Dahl, Tor'

_publ_section_title
;
 Crystal Structure of the 1:1 Complex Between Mesitylene and Fluoranil.
 Analysis of Stacking Interactions in Complexes Containing Fluoranil
;
_journal_name_full 'Acta Chemica Scandinavica'
_journal_page_first 1006
_journal_page_last 1009
_journal_paper_doi 10.3891/acta.chem.scand.52-1006
_journal_volume 52
_journal_year 1998
_chemical_formula_moiety 'C9 H12, C6 F4 O2'
_chemical_formula_sum 'C15 H12 F4 O2'
_chemical_formula_weight 300.25
_chemical_name_common mesitylene-fluoranil
_space_group_IT_number 11
_space_group_name_Hall '-P 2yb'
_space_group_name_H-M_alt 'P 1 21/m 1'
_symmetry_cell_setting monoclinic
_symmetry_Int_Tables_number 11
_symmetry_space_group_name_Hall '-P 2yb'
_symmetry_space_group_name_H-M 'P 1 21/m 1'
_cell_angle_alpha 90.
_cell_angle_beta 103.95(2)
_cell_angle_gamma 90.
_cell_formula_units_Z 2
_cell_length_a 6.849(2)
_cell_length_b 13.452(2)
_cell_length_c 8.072(2)
_cell_volume 721.8(3)
_diffrn_ambient_temperature 293
_diffrn_radiation_probe x-ray
_diffrn_radiation_type CuK\a
_diffrn_radiation_wavelength 1.5418
_exptl_absorpt_coefficient_mu 1.071
_exptl_crystal_density_diffrn 1.382
_refine_ls_number_reflns 306
_refine_ls_R_factor_gt 0.074
_refine_ls_wR_factor_gt 0.076
_cod_data_source_file Acta-Chem-Scand-1998-52-1006.cif
_cod_data_source_block 1
_cod_original_sg_symbol_H-M 'P 21/m'
_cod_database_code 1556954

loop_
_space_group_symop_id
_space_group_symop_operation_xyz
1 x,y,z
2 -x,1/2+y,-z
3 -x,-y,-z
4 x,1/2-y,z

loop_
_atom_site_label
_atom_site_type_symbol
_atom_site_thermal_displace_type
_atom_site_fract_x
_atom_site_fract_y
_atom_site_fract_z
_atom_site_occupancy
_atom_site_U_iso_or_equiv
_atom_site_calc_flag
_atom_site_refinement_flags
_atom_site_disorder_assembly
_atom_site_disorder_group
F1 F Uiso 0.2486(11) 0.1510(6) 0.0624(8) 1.000 0.170(3) . . . .
F2 F Uiso 0.3887(12) 0.1508(7) 0.6541(9) 1.000 0.229(4) . . . .
O1 O Uiso 0.3123(13) 0.0502(5) 0.3539(12) 1.000 0.163(3) . . . .
C1 C Uiso 0.2833(13) 0.1980(6) 0.2062(11) 1.000 0.096(4) . . . .
C2 C Uiso 0.3171(15) 0.1423(7) 0.3567(12) 1.000 0.099(4) . . . .
C3 C Uiso 0.3548(14) 0.1978(8) 0.5105(11) 1.000 0.120(5) . . . .
C4 C Uiso 0.7654(17) 0.25000 0.1487(15) 1.000 0.084(5) . . . .
C5 C Uiso 0.7891(13) 0.1596(7) 0.2356(10) 1.000 0.080(3) . . . .
C6 C Uiso 0.8279(13) 0.1602(7) 0.4065(11) 1.000 0.091(4) . . . .
C7 C Uiso 0.8489(19) 0.25000 0.4927(15) 1.000 0.089(5) . . . .
C8 C Uiso 0.7637(16) 0.0642(8) 0.1356(14) 1.000 0.152(5) . . . .
C9 C Uiso 0.893(2) 0.25000 0.6887(18) 1.000 0.165(9) . . . .

loop_
_geom_angle_atom_site_label_1
_geom_angle_atom_site_label_2
_geom_angle_atom_site_label_3
_geom_angle
_geom_angle_site_symmetry_1
_geom_angle_site_symmetry_2
_geom_angle_site_symmetry_3
_geom_angle_publ_flag
F1 C1 C2 118.3(8) . . . yes
F1 C1 C1 119.3(8) . . 4_555 yes
C1 C1 C2 122.4(8) 4_555 . . no
O1 C2 C1 121.5(9) . . . yes
O1 C2 C3 122.7(9) . . . yes
C1 C2 C3 115.8(8) . . . no
F2 C3 C2 118.9(10) . . . yes
F2 C3 C3 119.3(9) . . 4_555 yes
C2 C3 C3 121.8(8) . . 4_555 no
C5 C4 C5 121.5(10) . . 4_555 no
C4 C5 C6 118.9(9) . . . no
C4 C5 C8 119.4(8) . . . no
C6 C5 C8 121.8(9) . . . no
C5 C6 C7 119.6(9) . . . no
C6 C7 C9 119.2(6) . . . no
C6 C7 C6 121.6(10) . . 4_555 no
C6 C7 C9 119.2(6) 4_555 . . no

loop_
_geom_bond_atom_site_label_1
_geom_bond_atom_site_label_2
_geom_bond_distance
_geom_bond_site_symmetry_1
_geom_bond_site_symmetry_2
_geom_bond_publ_flag
F1 C1 1.293(11) . . yes
F2 C3 1.291(12) . . yes
O1 C2 1.239(12) . . yes
C1 C2 1.398(13) . . no
C1 C1 1.399(11) . 4_555 no
C2 C3 1.418(13) . . no
C3 C3 1.404(15) . 4_555 no
C4 C5 1.394(11) . . no
C4 C5 1.394(11) . 4_555 no
C5 C6 1.341(12) . . no
C5 C8 1.504(14) . . no
C6 C7 1.384(11) . . no
C7 C9 1.538(18) . . no

loop_
_geom_torsion_atom_site_label_1
_geom_torsion_atom_site_label_2
_geom_torsion_atom_site_label_3
_geom_torsion_atom_site_label_4
_geom_torsion
_geom_torsion_site_symmetry_1
_geom_torsion_site_symmetry_2
_geom_torsion_site_symmetry_3
_geom_torsion_site_symmetry_4
_geom_torsion_publ_flag
F1 C1 C2 O1 -0.7(15) . . . . no
F1 C1 C2 C3 179.9(9) . . . . no
C1 C1 C2 O1 178.5(10) 4_555 . . . no
C1 C1 C2 C3 -1.0(14) 4_555 . . . no
F1 C1 C1 F1 0.0(14) . . 4_555 4_555 no
F1 C1 C1 C2 179.2(9) . . 4_555 4_555 no
C2 C1 C1 F1 -179.2(9) . . 4_555 4_555 no
C2 C1 C1 C2 0.0(15) . . 4_555 4_555 no
O1 C2 C3 F2 1.1(16) . . . . no
O1 C2 C3 C3 -178.5(10) . . . 4_555 no
C1 C2 C3 F2 -179.5(9) . . . . no
C1 C2 C3 C3 1.0(15) . . . 4_555 no
F2 C3 C3 F2 0.0(15) . . 4_555 4_555 no
F2 C3 C3 C2 -179.6(9) . . 4_555 4_555 no
C2 C3 C3 F2 179.6(9) . . 4_555 4_555 no
C2 C3 C3 C2 0.0(15) . . 4_555 4_555 no
C5 C4 C5 C6 2.6(16) 4_555 . . . no
C5 C4 C5 C8 -179.4(10) 4_555 . . . no
C4 C5 C6 C7 -1.7(15) . . . . no
C8 C5 C6 C7 -179.6(10) . . . . no
C5 C6 C7 C9 179.9(10) . . . . no
C5 C6 C7 C6 1.0(17) . . . 4_555 no
